data_4024275
loop_
_publ_author_name
'Jianbiao Peng'
'Derrick L. J. Clive'

_publ_section_title
;
Asymmetric Synthesis of the ABC-Ring System of the Antitumor Antibiotic
MPC1001
;
_journal_name_full 'Journal of Organic Chemistry'
_journal_page_first 513
_journal_page_last 519
_journal_paper_doi 10.1021/jo802344t
_journal_volume 74
_journal_year 2009
_chemical_absolute_configuration ad
_chemical_formula_moiety 'C30 H42 N2 O4 S Si2'
_chemical_formula_sum 'C30 H42 N2 O4 S Si2'
_chemical_formula_weight 582.90
_chemical_name_systematic
;
 ?
;
_space_group_IT_number 4
_symmetry_cell_setting monoclinic
_symmetry_space_group_name_Hall 'P 2yb'
_symmetry_space_group_name_H-M 'P 1 21 1'
_atom_sites_solution_hydrogens geom
_atom_sites_solution_primary direct
_atom_sites_solution_secondary difmap
_audit_creation_method SHELXL-97
_cell_angle_alpha 90.00
_cell_angle_beta 93.1520(12)
_cell_angle_gamma 90.00
_cell_formula_units_Z 2
_cell_length_a 7.2670(6)
_cell_length_b 11.5484(10)
_cell_length_c 19.1557(17)
_cell_measurement_reflns_used 5812
_cell_measurement_temperature 193(2)
_cell_measurement_theta_max 27.45
_cell_measurement_theta_min 2.77
_cell_volume 1605.2(2)
_computing_cell_refinement 'Bruker SAINT (Bruker, 1997)'
_computing_data_collection 'Bruker SMART (Bruker, 1997)'
_computing_data_reduction 'Bruker SAINT (Bruker, 1997)'
_computing_molecular_graphics 'Bruker SHELXTL (Bruker, 1997)'
_computing_publication_material 'Bruker SHELXTL (Bruker, 1997)'
_computing_structure_refinement 'SHELXL-97 (Sheldrick, 1997)'
_computing_structure_solution 'SHELXS-97 (Sheldrick, 1990)'
_diffrn_ambient_temperature 193(2)
_diffrn_detector_area_resol_mean 8.192
_diffrn_measured_fraction_theta_full 0.997
_diffrn_measured_fraction_theta_max 0.997
_diffrn_measurement_device_type 'Bruker PLATFORM diffractometer/SMART 1000 CCD area detector'
_diffrn_measurement_method '\w scans'
_diffrn_radiation_monochromator graphite
_diffrn_radiation_source 'fine-focus sealed tube'
_diffrn_radiation_type MoK\a
_diffrn_radiation_wavelength 0.71073
_diffrn_reflns_av_R_equivalents 0.0172
_diffrn_reflns_av_sigmaI/netI 0.0250
_diffrn_reflns_limit_h_max 9
_diffrn_reflns_limit_h_min -9
_diffrn_reflns_limit_k_max 14
_diffrn_reflns_limit_k_min -14
_diffrn_reflns_limit_l_max 24
_diffrn_reflns_limit_l_min -24
_diffrn_reflns_number 14109
_diffrn_reflns_theta_full 27.50
_diffrn_reflns_theta_max 27.50
_diffrn_reflns_theta_min 2.77
_diffrn_standards_decay_% 0
_diffrn_standards_interval_time 0
_diffrn_standards_number 0
_exptl_absorpt_coefficient_mu 0.211
_exptl_absorpt_correction_T_max 0.9571
_exptl_absorpt_correction_T_min 0.8786
_exptl_absorpt_correction_type multi-scan
_exptl_absorpt_process_details 'SADABS (Sheldrick, 1996)'
_exptl_crystal_colour colorless
_exptl_crystal_density_diffrn 1.206
_exptl_crystal_density_method 'not measured'
_exptl_crystal_description prism
_exptl_crystal_F_000 624
_exptl_crystal_size_max 0.63
_exptl_crystal_size_mid 0.38
_exptl_crystal_size_min 0.21
_refine_diff_density_max 0.343
_refine_diff_density_min -0.147
_refine_diff_density_rms 0.053
_refine_ls_abs_structure_details 'Flack H D (1983), Acta Cryst. A39, 876-881'
_refine_ls_abs_structure_Flack 0.04(5)
_refine_ls_extinction_method none
_refine_ls_goodness_of_fit_ref 1.082
_refine_ls_hydrogen_treatment constr
_refine_ls_matrix_type full
_refine_ls_number_parameters 353
_refine_ls_number_reflns 7307
_refine_ls_number_restraints 1
_refine_ls_restrained_S_all 1.082
_refine_ls_R_factor_all 0.0355
_refine_ls_R_factor_gt 0.0328
_refine_ls_shift/su_max 0.000
_refine_ls_shift/su_mean 0.000
_refine_ls_structure_factor_coef Fsqd
_refine_ls_weighting_details 'calc w=1/[\s^2^(Fo^2^)+(0.0526P)^2^+0.0626P] where P=(Fo^2^+2Fc^2^)/3'
_refine_ls_weighting_scheme calc
_refine_ls_wR_factor_gt 0.0805
_refine_ls_wR_factor_ref 0.0823
_reflns_number_gt 6902
_reflns_number_total 7307
_reflns_threshold_expression I>2\s(I)
_cod_data_source_file jo802344t_si_001.cif
_cod_data_source_block dlc0801
_cod_depositor_comments
;
The following automatic conversions were performed:
'_symmetry_cell_setting' value 'Monoclinic' changed to 'monoclinic'
according to '/home/saulius/struct/CIF-dictionaries/cif_core.dic'
dictionary named 'cif_core.dic' version 2.4.1 from 2010-06-29.

Automatic conversion script
Id: cif_fix_enum 1527 2010-12-29 10:47:43Z saulius 
;
_cod_original_sg_symbol_H-M 'P 21'
_cod_database_code 4024275

loop_
_symmetry_equiv_pos_as_xyz
'x, y, z'
'-x, y+1/2, -z'

loop_
_atom_site_label
_atom_site_type_symbol
_atom_site_fract_x
_atom_site_fract_y
_atom_site_fract_z
_atom_site_U_iso_or_equiv
_atom_site_adp_type
_atom_site_occupancy
_atom_site_symmetry_multiplicity
_atom_site_calc_flag
_atom_site_refinement_flags
_atom_site_disorder_assembly
_atom_site_disorder_group
S S 0.02741(5) 0.35617(4) 0.32815(2) 0.03883(10) Uani 1 1 d . . .
Si1 Si 0.21342(5) -0.14106(3) 0.177697(18) 0.02463(8) Uani 1 1 d . . .
Si2 Si 0.52676(7) 0.48382(4) 0.46144(2) 0.04248(12) Uani 1 1 d . . .
O1 O 0.43742(16) 0.20531(11) 0.29848(8) 0.0476(3) Uani 1 1 d . . .
O2 O -0.10326(16) 0.26917(11) 0.10975(6) 0.0405(3) Uani 1 1 d . . .
O3 O 0.15001(19) 0.08932(12) 0.37777(7) 0.0467(3) Uani 1 1 d . . .
O4 O 0.09787(13) -0.02927(9) 0.20688(5) 0.0295(2) Uani 1 1 d . . .
N1 N 0.32433(18) 0.30925(12) 0.20532(8) 0.0364(3) Uani 1 1 d . . .
N2 N -0.01338(16) 0.21116(11) 0.21925(6) 0.0280(2) Uani 1 1 d . . .
C1 C 0.3077(2) 0.24420(13) 0.26296(8) 0.0325(3) Uani 1 1 d . . .
C2 C 0.1654(2) 0.35793(16) 0.16562(9) 0.0372(3) Uani 1 1 d . . .
H2A H 0.2009 0.3765 0.1177 0.045 Uiso 1 1 calc R . .
H2B H 0.1287 0.4310 0.1880 0.045 Uiso 1 1 calc R . .
C3 C 0.0025(2) 0.27615(13) 0.16126(8) 0.0314(3) Uani 1 1 d . . .
C4 C -0.13850(18) 0.10949(12) 0.22221(7) 0.0270(3) Uani 1 1 d . . .
H4 H -0.2675 0.1322 0.2072 0.032 Uiso 1 1 calc R . .
C5 C -0.1259(2) 0.07785(14) 0.29985(8) 0.0318(3) Uani 1 1 d . . .
H5A H -0.2265 0.1150 0.3245 0.038 Uiso 1 1 calc R . .
H5B H -0.1336 -0.0071 0.3061 0.038 Uiso 1 1 calc R . .
C6 C 0.0599(2) 0.12292(13) 0.32719(8) 0.0324(3) Uani 1 1 d . . .
C7 C 0.1079(2) 0.22641(13) 0.28098(8) 0.0287(3) Uani 1 1 d . . .
C8 C 0.5048(2) 0.35311(18) 0.18840(11) 0.0495(4) Uani 1 1 d . . .
H8A H 0.5953 0.3349 0.2267 0.059 Uiso 1 1 calc R . .
H8B H 0.4982 0.4372 0.1820 0.059 Uiso 1 1 calc R . .
H8C H 0.5423 0.3167 0.1452 0.059 Uiso 1 1 calc R . .
C9 C -0.0720(2) 0.01313(12) 0.17581(8) 0.0272(3) Uani 1 1 d . . .
H9A H -0.1643 -0.0499 0.1721 0.033 Uiso 1 1 calc R . .
H9B H -0.0534 0.0432 0.1283 0.033 Uiso 1 1 calc R . .
C10 C 0.37517(19) -0.08623(13) 0.11190(7) 0.0273(3) Uani 1 1 d . . .
C11 C 0.4093(2) 0.03230(14) 0.10622(8) 0.0324(3) Uani 1 1 d . . .
H11 H 0.3447 0.0853 0.1339 0.039 Uiso 1 1 calc R . .
C12 C 0.5372(2) 0.07425(15) 0.06041(9) 0.0389(4) Uani 1 1 d . . .
H12 H 0.5594 0.1551 0.0574 0.047 Uiso 1 1 calc R . .
C13 C 0.6307(2) -0.00137(17) 0.01988(9) 0.0414(4) Uani 1 1 d . . .
H13 H 0.7160 0.0275 -0.0117 0.050 Uiso 1 1 calc R . .
C14 C 0.6011(2) -0.11985(16) 0.02477(9) 0.0401(4) Uani 1 1 d . . .
H14 H 0.6670 -0.1721 -0.0029 0.048 Uiso 1 1 calc R . .
C15 C 0.4741(2) -0.16134(14) 0.07045(8) 0.0340(3) Uani 1 1 d . . .
H15 H 0.4540 -0.2424 0.0736 0.041 Uiso 1 1 calc R . .
C16 C 0.05470(19) -0.25216(13) 0.13531(8) 0.0287(3) Uani 1 1 d . . .
C17 C -0.0522(2) -0.32439(16) 0.17548(10) 0.0395(4) Uani 1 1 d . . .
H17 H -0.0517 -0.3131 0.2246 0.047 Uiso 1 1 calc R . .
C18 C -0.1593(2) -0.41256(16) 0.14473(11) 0.0460(4) Uani 1 1 d . . .
H18 H -0.2289 -0.4614 0.1732 0.055 Uiso 1 1 calc R . .
C19 C -0.1656(2) -0.42973(15) 0.07378(11) 0.0440(4) Uani 1 1 d . . .
H19 H -0.2372 -0.4910 0.0533 0.053 Uiso 1 1 calc R . .
C20 C -0.0673(2) -0.35740(17) 0.03266(10) 0.0430(4) Uani 1 1 d . . .
H20 H -0.0742 -0.3672 -0.0167 0.052 Uiso 1 1 calc R . .
C21 C 0.0426(2) -0.26947(15) 0.06291(9) 0.0353(3) Uani 1 1 d . . .
H21 H 0.1103 -0.2206 0.0338 0.042 Uiso 1 1 calc R . .
C22 C 0.3494(2) -0.20041(13) 0.25721(8) 0.0313(3) Uani 1 1 d . . .
C23 C 0.4291(3) -0.31882(16) 0.23971(10) 0.0448(4) Uani 1 1 d . . .
H23A H 0.4986 -0.3497 0.2809 0.054 Uiso 1 1 calc R . .
H23B H 0.5113 -0.3107 0.2011 0.054 Uiso 1 1 calc R . .
H23C H 0.3285 -0.3720 0.2259 0.054 Uiso 1 1 calc R . .
C24 C 0.5087(3) -0.11688(18) 0.27560(10) 0.0500(5) Uani 1 1 d . . .
H24A H 0.5811 -0.1460 0.3166 0.060 Uiso 1 1 calc R . .
H24B H 0.4591 -0.0403 0.2860 0.060 Uiso 1 1 calc R . .
H24C H 0.5878 -0.1110 0.2359 0.060 Uiso 1 1 calc R . .
C25 C 0.2323(3) -0.21121(18) 0.32080(9) 0.0449(4) Uani 1 1 d . . .
H25A H 0.3077 -0.2428 0.3603 0.054 Uiso 1 1 calc R . .
H25B H 0.1281 -0.2631 0.3096 0.054 Uiso 1 1 calc R . .
H25C H 0.1859 -0.1347 0.3332 0.054 Uiso 1 1 calc R . .
C26 C 0.2039(3) 0.37228(16) 0.39976(8) 0.0444(4) Uani 1 1 d . . .
H26A H 0.1430 0.3955 0.4425 0.053 Uiso 1 1 calc R . .
H26B H 0.2627 0.2961 0.4090 0.053 Uiso 1 1 calc R . .
C27 C 0.3533(3) 0.46033(17) 0.38579(9) 0.0459(4) Uani 1 1 d . . .
H27A H 0.2938 0.5353 0.3736 0.055 Uiso 1 1 calc R . .
H27B H 0.4195 0.4344 0.3448 0.055 Uiso 1 1 calc R . .
C28 C 0.3994(3) 0.5217(2) 0.54002(11) 0.0567(5) Uani 1 1 d . . .
H28A H 0.4873 0.5332 0.5801 0.068 Uiso 1 1 calc R . .
H28B H 0.3146 0.4587 0.5503 0.068 Uiso 1 1 calc R . .
H28C H 0.3293 0.5932 0.5311 0.068 Uiso 1 1 calc R . .
C29 C 0.6650(4) 0.3490(2) 0.47809(13) 0.0682(6) Uani 1 1 d . . .
H29A H 0.7535 0.3614 0.5178 0.082 Uiso 1 1 calc R . .
H29B H 0.7315 0.3298 0.4365 0.082 Uiso 1 1 calc R . .
H29C H 0.5824 0.2850 0.4887 0.082 Uiso 1 1 calc R . .
C30 C 0.6849(3) 0.6024(2) 0.43723(11) 0.0584(5) Uani 1 1 d . . .
H30A H 0.7765 0.6161 0.4758 0.070 Uiso 1 1 calc R . .
H30B H 0.6137 0.6733 0.4278 0.070 Uiso 1 1 calc R . .
H30C H 0.7477 0.5802 0.3953 0.070 Uiso 1 1 calc R . .

loop_
_atom_site_aniso_label
_atom_site_aniso_U_11
_atom_site_aniso_U_22
_atom_site_aniso_U_33
_atom_site_aniso_U_23
_atom_site_aniso_U_13
_atom_site_aniso_U_12
S 0.0417(2) 0.03392(19) 0.0410(2) -0.01199(18) 0.00354(15) 0.00051(18)
Si1 0.02473(16) 0.02242(16) 0.02679(17) -0.00155(15) 0.00181(13) -0.00125(15)
Si2 0.0561(3) 0.0383(2) 0.0325(2) 0.00092(19) -0.00236(19) -0.0092(2)
O1 0.0300(6) 0.0434(7) 0.0683(8) 0.0009(6) -0.0086(5) 0.0023(5)
O2 0.0456(6) 0.0403(6) 0.0347(6) 0.0042(5) -0.0054(5) -0.0004(5)
O3 0.0535(7) 0.0465(7) 0.0384(6) 0.0062(5) -0.0121(6) -0.0073(6)
O4 0.0265(5) 0.0285(5) 0.0329(5) -0.0062(4) -0.0026(4) 0.0026(4)
N1 0.0280(6) 0.0291(6) 0.0528(8) -0.0016(6) 0.0076(6) -0.0022(5)
N2 0.0273(6) 0.0255(6) 0.0310(6) -0.0026(5) 0.0005(5) -0.0017(5)
C1 0.0283(7) 0.0254(7) 0.0438(8) -0.0073(6) 0.0002(6) -0.0021(6)
C2 0.0388(7) 0.0291(7) 0.0441(8) 0.0037(7) 0.0061(6) -0.0021(7)
C3 0.0332(7) 0.0264(7) 0.0348(7) -0.0011(6) 0.0039(6) 0.0030(6)
C4 0.0209(6) 0.0275(7) 0.0326(7) -0.0023(6) 0.0006(5) -0.0005(5)
C5 0.0310(7) 0.0334(7) 0.0316(7) -0.0018(6) 0.0058(6) -0.0045(6)
C6 0.0375(8) 0.0291(7) 0.0306(7) -0.0020(6) 0.0018(6) -0.0017(6)
C7 0.0280(7) 0.0259(7) 0.0319(7) -0.0040(6) 0.0001(5) -0.0005(5)
C8 0.0353(8) 0.0361(8) 0.0788(13) -0.0009(10) 0.0191(8) -0.0052(8)
C9 0.0249(7) 0.0266(7) 0.0299(7) -0.0032(5) -0.0008(5) -0.0008(5)
C10 0.0260(6) 0.0288(7) 0.0268(7) 0.0012(5) -0.0004(5) -0.0018(5)
C11 0.0348(8) 0.0292(7) 0.0325(7) 0.0003(6) -0.0031(6) -0.0016(6)
C12 0.0432(9) 0.0346(8) 0.0380(8) 0.0084(7) -0.0058(7) -0.0118(7)
C13 0.0331(8) 0.0552(11) 0.0360(8) 0.0095(8) 0.0020(6) -0.0113(7)
C14 0.0342(7) 0.0495(11) 0.0373(8) -0.0007(7) 0.0077(6) 0.0031(7)
C15 0.0351(7) 0.0298(8) 0.0375(7) -0.0009(6) 0.0049(6) 0.0008(6)
C16 0.0241(6) 0.0252(6) 0.0368(7) -0.0032(6) 0.0006(5) -0.0002(5)
C17 0.0349(8) 0.0412(9) 0.0425(9) -0.0010(7) 0.0033(7) -0.0069(7)
C18 0.0325(8) 0.0375(9) 0.0679(12) 0.0033(8) 0.0019(8) -0.0098(7)
C19 0.0291(8) 0.0317(8) 0.0697(12) -0.0120(8) -0.0105(7) -0.0012(6)
C20 0.0350(8) 0.0465(10) 0.0466(9) -0.0162(8) -0.0055(7) -0.0020(7)
C21 0.0303(7) 0.0368(8) 0.0388(8) -0.0053(7) 0.0002(6) -0.0042(6)
C22 0.0305(7) 0.0293(7) 0.0336(7) 0.0005(6) -0.0021(6) -0.0007(6)
C23 0.0515(10) 0.0393(9) 0.0433(9) 0.0041(7) 0.0001(8) 0.0149(8)
C24 0.0487(10) 0.0536(12) 0.0452(10) 0.0091(8) -0.0179(8) -0.0164(8)
C25 0.0519(10) 0.0501(10) 0.0329(8) 0.0061(7) 0.0043(7) 0.0054(8)
C26 0.0623(10) 0.0410(10) 0.0298(7) -0.0056(7) 0.0007(7) -0.0147(8)
C27 0.0633(11) 0.0404(9) 0.0331(8) -0.0005(7) -0.0040(7) -0.0164(8)
C28 0.0698(14) 0.0591(12) 0.0409(10) -0.0092(9) 0.0012(9) -0.0099(10)
C29 0.0809(15) 0.0598(13) 0.0649(13) 0.0150(12) 0.0146(11) 0.0093(13)
C30 0.0655(13) 0.0585(12) 0.0501(11) 0.0043(9) -0.0078(9) -0.0232(10)

loop_
_atom_type_symbol
_atom_type_description
_atom_type_scat_dispersion_real
_atom_type_scat_dispersion_imag
_atom_type_scat_source
C C 0.0033 0.0016 'International Tables Vol C Tables 4.2.6.8 and 6.1.1.4'
H H 0.0000 0.0000 'International Tables Vol C Tables 4.2.6.8 and 6.1.1.4'
N N 0.0061 0.0033 'International Tables Vol C Tables 4.2.6.8 and 6.1.1.4'
O O 0.0106 0.0060 'International Tables Vol C Tables 4.2.6.8 and 6.1.1.4'
Si Si 0.0817 0.0704 'International Tables Vol C Tables 4.2.6.8 and 6.1.1.4'
S S 0.1246 0.1234 'International Tables Vol C Tables 4.2.6.8 and 6.1.1.4'

loop_
_geom_angle_atom_site_label_1
_geom_angle_atom_site_label_2
_geom_angle_atom_site_label_3
_geom_angle
_geom_angle_site_symmetry_1
_geom_angle_site_symmetry_3
_geom_angle_publ_flag
C26 S C7 102.66(8) . . ?
O4 Si1 C16 111.59(6) . . ?
O4 Si1 C10 108.15(6) . . ?
C16 Si1 C10 109.38(6) . . ?
O4 Si1 C22 105.21(6) . . ?
C16 Si1 C22 112.35(7) . . ?
C10 Si1 C22 110.03(6) . . ?
C28 Si2 C30 111.67(11) . . ?
C28 Si2 C29 110.12(11) . . ?
C30 Si2 C29 108.77(12) . . ?
C28 Si2 C27 108.29(10) . . ?
C30 Si2 C27 108.03(9) . . ?
C29 Si2 C27 109.93(11) . . ?
C9 O4 Si1 124.77(9) . . ?
C1 N1 C8 119.88(15) . . ?
C1 N1 C2 122.55(12) . . ?
C8 N1 C2 116.46(15) . . ?
C3 N2 C7 121.94(12) . . ?
C3 N2 C4 123.34(12) . . ?
C7 N2 C4 114.28(11) . . ?
O1 C1 N1 124.23(14) . . ?
O1 C1 C7 122.77(15) . . ?
N1 C1 C7 112.98(13) . . ?
N1 C2 C3 112.49(14) . . ?
O2 C3 N2 123.38(15) . . ?
O2 C3 C2 122.83(14) . . ?
N2 C3 C2 113.78(13) . . ?
N2 C4 C9 109.93(11) . . ?
N2 C4 C5 102.79(11) . . ?
C9 C4 C5 112.94(12) . . ?
C6 C5 C4 105.02(12) . . ?
O3 C6 C5 127.10(15) . . ?
O3 C6 C7 125.67(15) . . ?
C5 C6 C7 107.11(12) . . ?
N2 C7 C1 112.12(12) . . ?
N2 C7 C6 103.21(11) . . ?
C1 C7 C6 118.94(12) . . ?
N2 C7 S 107.53(9) . . ?
C1 C7 S 109.28(10) . . ?
C6 C7 S 105.00(10) . . ?
O4 C9 C4 107.64(11) . . ?
C11 C10 C15 117.64(14) . . ?
C11 C10 Si1 120.18(12) . . ?
C15 C10 Si1 122.05(11) . . ?
C10 C11 C12 121.00(16) . . ?
C13 C12 C11 120.04(16) . . ?
C12 C13 C14 120.36(15) . . ?
C13 C14 C15 119.48(15) . . ?
C14 C15 C10 121.46(15) . . ?
C17 C16 C21 116.96(14) . . ?
C17 C16 Si1 121.03(12) . . ?
C21 C16 Si1 121.97(11) . . ?
C18 C17 C16 121.18(17) . . ?
C19 C18 C17 120.81(17) . . ?
C18 C19 C20 119.32(16) . . ?
C19 C20 C21 120.45(17) . . ?
C20 C21 C16 121.21(16) . . ?
C25 C22 C23 109.62(14) . . ?
C25 C22 C24 108.34(14) . . ?
C23 C22 C24 108.82(14) . . ?
C25 C22 Si1 112.38(11) . . ?
C23 C22 Si1 109.50(11) . . ?
C24 C22 Si1 108.10(11) . . ?
C27 C26 S 114.35(12) . . ?
C26 C27 Si2 114.44(12) . . ?

loop_
_geom_bond_atom_site_label_1
_geom_bond_atom_site_label_2
_geom_bond_distance
_geom_bond_site_symmetry_2
_geom_bond_publ_flag
S C26 1.8352(18) . ?
S C7 1.8608(15) . ?
Si1 O4 1.6541(11) . ?
Si1 C16 1.8796(15) . ?
Si1 C10 1.8799(14) . ?
Si1 C22 1.8975(15) . ?
Si2 C28 1.862(2) . ?
Si2 C30 1.863(2) . ?
Si2 C29 1.871(3) . ?
Si2 C27 1.8873(19) . ?
O1 C1 1.218(2) . ?
O2 C3 1.2196(19) . ?
O3 C6 1.203(2) . ?
O4 C9 1.4271(17) . ?
N1 C1 1.346(2) . ?
N1 C8 1.459(2) . ?
N1 C2 1.460(2) . ?
N2 C3 1.351(2) . ?
N2 C7 1.4461(18) . ?
N2 C4 1.4880(18) . ?
C1 C7 1.525(2) . ?
C2 C3 1.513(2) . ?
C4 C9 1.5197(19) . ?
C4 C5 1.529(2) . ?
C5 C6 1.513(2) . ?
C6 C7 1.539(2) . ?
C10 C11 1.397(2) . ?
C10 C15 1.401(2) . ?
C11 C12 1.400(2) . ?
C12 C13 1.373(3) . ?
C13 C14 1.389(3) . ?
C14 C15 1.391(2) . ?
C16 C17 1.399(2) . ?
C16 C21 1.399(2) . ?
C17 C18 1.393(3) . ?
C18 C19 1.372(3) . ?
C19 C20 1.375(3) . ?
C20 C21 1.398(2) . ?
C22 C25 1.529(2) . ?
C22 C23 1.529(2) . ?
C22 C24 1.533(2) . ?
C26 C27 1.522(2) . ?

loop_
_geom_torsion_atom_site_label_1
_geom_torsion_atom_site_label_2
_geom_torsion_atom_site_label_3
_geom_torsion_atom_site_label_4
_geom_torsion
_geom_torsion_site_symmetry_1
_geom_torsion_site_symmetry_2
_geom_torsion_site_symmetry_3
_geom_torsion_site_symmetry_4
_geom_torsion_publ_flag
C16 Si1 O4 C9 -31.41(13) . . . . ?
C10 Si1 O4 C9 88.94(12) . . . . ?
C22 Si1 O4 C9 -153.51(11) . . . . ?
C8 N1 C1 O1 -10.1(2) . . . . ?
C2 N1 C1 O1 -177.63(16) . . . . ?
C8 N1 C1 C7 168.25(14) . . . . ?
C2 N1 C1 C7 0.7(2) . . . . ?
C1 N1 C2 C3 -38.0(2) . . . . ?
C8 N1 C2 C3 154.11(14) . . . . ?
C7 N2 C3 O2 -176.29(14) . . . . ?
C4 N2 C3 O2 11.8(2) . . . . ?
C7 N2 C3 C2 4.36(19) . . . . ?
C4 N2 C3 C2 -167.59(13) . . . . ?
N1 C2 C3 O2 -144.73(15) . . . . ?
N1 C2 C3 N2 34.63(18) . . . . ?
C3 N2 C4 C9 67.08(17) . . . . ?
C7 N2 C4 C9 -105.43(13) . . . . ?
C3 N2 C4 C5 -172.42(13) . . . . ?
C7 N2 C4 C5 15.07(15) . . . . ?
N2 C4 C5 C6 -25.38(14) . . . . ?
C9 C4 C5 C6 93.02(14) . . . . ?
C4 C5 C6 O3 -156.16(16) . . . . ?
C4 C5 C6 C7 27.61(15) . . . . ?
C3 N2 C7 C1 -41.84(18) . . . . ?
C4 N2 C7 C1 130.79(12) . . . . ?
C3 N2 C7 C6 -171.03(13) . . . . ?
C4 N2 C7 C6 1.60(15) . . . . ?
C3 N2 C7 S 78.30(14) . . . . ?
C4 N2 C7 S -109.07(11) . . . . ?
O1 C1 C7 N2 -143.54(15) . . . . ?
N1 C1 C7 N2 38.07(17) . . . . ?
O1 C1 C7 C6 -23.1(2) . . . . ?
N1 C1 C7 C6 158.51(13) . . . . ?
O1 C1 C7 S 97.34(16) . . . . ?
N1 C1 C7 S -81.05(14) . . . . ?
O3 C6 C7 N2 165.56(15) . . . . ?
C5 C6 C7 N2 -18.15(15) . . . . ?
O3 C6 C7 C1 40.7(2) . . . . ?
C5 C6 C7 C1 -143.02(13) . . . . ?
O3 C6 C7 S -81.91(18) . . . . ?
C5 C6 C7 S 94.39(11) . . . . ?
C26 S C7 N2 -175.11(10) . . . . ?
C26 S C7 C1 -53.18(12) . . . . ?
C26 S C7 C6 75.45(11) . . . . ?
Si1 O4 C9 C4 175.30(9) . . . . ?
N2 C4 C9 O4 68.18(14) . . . . ?
C5 C4 C9 O4 -45.97(15) . . . . ?
O4 Si1 C10 C11 13.24(14) . . . . ?
C16 Si1 C10 C11 134.95(12) . . . . ?
C22 Si1 C10 C11 -101.18(13) . . . . ?
O4 Si1 C10 C15 -170.97(11) . . . . ?
C16 Si1 C10 C15 -49.26(14) . . . . ?
C22 Si1 C10 C15 74.62(13) . . . . ?
C15 C10 C11 C12 0.3(2) . . . . ?
Si1 C10 C11 C12 176.30(12) . . . . ?
C10 C11 C12 C13 0.4(2) . . . . ?
C11 C12 C13 C14 -1.0(3) . . . . ?
C12 C13 C14 C15 0.8(3) . . . . ?
C13 C14 C15 C10 -0.1(2) . . . . ?
C11 C10 C15 C14 -0.4(2) . . . . ?
Si1 C10 C15 C14 -176.34(12) . . . . ?
O4 Si1 C16 C17 -74.14(14) . . . . ?
C10 Si1 C16 C17 166.24(12) . . . . ?
C22 Si1 C16 C17 43.74(15) . . . . ?
O4 Si1 C16 C21 108.19(13) . . . . ?
C10 Si1 C16 C21 -11.43(14) . . . . ?
C22 Si1 C16 C21 -133.93(13) . . . . ?
C21 C16 C17 C18 2.7(2) . . . . ?
Si1 C16 C17 C18 -175.10(14) . . . . ?
C16 C17 C18 C19 -1.2(3) . . . . ?
C17 C18 C19 C20 -1.2(3) . . . . ?
C18 C19 C20 C21 2.0(3) . . . . ?
C19 C20 C21 C16 -0.4(3) . . . . ?
C17 C16 C21 C20 -1.9(2) . . . . ?
Si1 C16 C21 C20 175.88(13) . . . . ?
O4 Si1 C22 C25 45.93(13) . . . . ?
C16 Si1 C22 C25 -75.67(13) . . . . ?
C10 Si1 C22 C25 162.20(12) . . . . ?
O4 Si1 C22 C23 168.01(11) . . . . ?
C16 Si1 C22 C23 46.41(13) . . . . ?
C10 Si1 C22 C23 -75.72(13) . . . . ?
O4 Si1 C22 C24 -73.58(13) . . . . ?
C16 Si1 C22 C24 164.82(12) . . . . ?
C10 Si1 C22 C24 42.69(14) . . . . ?
C7 S C26 C27 97.50(15) . . . . ?
S C26 C27 Si2 176.42(10) . . . . ?
C28 Si2 C27 C26 -54.17(17) . . . . ?
C30 Si2 C27 C26 -175.28(15) . . . . ?
C29 Si2 C27 C26 66.17(17) . . . . ?

loop_
_cod_related_entry_id
_cod_related_entry_database
_cod_related_entry_code
1 ChemSpider 30658878
